data_1575589
loop_
_publ_author_name
'Piyawongsiri, Thitirat'
'Gaston, Anand J.'
'Abdul Rahman, Maisarah'
'Hughes, Jack W. J.'
'Rudman, George E.'
'Lowy, Phoebe A.'
'Nichol, Gary S.'
'Morrison, Carole A.'
'Phomphrai, Khamphee'
'Garden, Jennifer A.'

_publ_section_title
;
 Heterometallic Li/Zn, Li/Al and Li/In catalysts for <i>rac</i>-lactide
 ring-opening polymerisation: "ate" or "non-ate" pathways?
;
_journal_issue 20
_journal_name_full 'Catalysis science &amp; technology'
_journal_page_first 6113
_journal_page_last 6121
_journal_paper_doi 10.1039/d5cy00872g
_journal_volume 15
_journal_year 2025
_chemical_formula_moiety 'C23 H26 Al Cl2 Li N2 O7, C2 H4 Cl2'
_chemical_formula_sum 'C25 H30 Al Cl4 Li N2 O7'
_chemical_formula_weight 646.23
_space_group_crystal_system triclinic
_space_group_IT_number 2
_space_group_name_Hall '-P 1'
_space_group_name_H-M_alt 'P -1'
_atom_sites_solution_hydrogens mixed
_atom_sites_solution_primary direct
_audit_creation_date 2024-12-16
_audit_creation_method
;
Olex2 1.5-beta
(compiled 2024.02.16 svn.r378c4104 for OlexSys, GUI svn.r6928)
;
_audit_update_record
;
2025-04-22 deposited with the CCDC.	2025-08-21 downloaded from the CCDC.
;
_cell_angle_alpha 75.8345(18)
_cell_angle_beta 72.468(2)
_cell_angle_gamma 71.7946(15)
_cell_formula_units_Z 4
_cell_length_a 14.0391(2)
_cell_length_b 14.1908(2)
_cell_length_c 16.3182(4)
_cell_measurement_reflns_used 38646
_cell_measurement_temperature 100.01(10)
_cell_measurement_theta_max 76.7680
_cell_measurement_theta_min 2.8600
_cell_volume 2903.83(10)
_computing_cell_refinement 'CrysAlisPro 1.171.43.143a (Rigaku OD, 2024)'
_computing_data_collection 'CrysAlisPro 1.171.43.143a (Rigaku OD, 2024)'
_computing_data_reduction 'CrysAlisPro 1.171.43.143a (Rigaku OD, 2024)'
_computing_molecular_graphics 'Olex2 1.5-beta (Dolomanov et al., 2009)'
_computing_publication_material 'Olex2 1.5-beta (Dolomanov et al., 2009)'
_computing_structure_refinement 'SHELXL 2019/3 (Sheldrick, 2015)'
_computing_structure_solution 'SHELXS  (Sheldrick, 2008)'
_diffrn_ambient_environment N~2~
_diffrn_ambient_temperature 100.01(10)
_diffrn_detector 'Hybrid Pixel Array Detector'
_diffrn_detector_area_resol_mean 10.0000
_diffrn_detector_type 'HyPix-Arc 100'
_diffrn_measured_fraction_theta_full 0.996
_diffrn_measured_fraction_theta_max 0.978
_diffrn_measurement_details
;
List of Runs (angles in degrees, time in seconds):

  # Type    Start    End  Width  t~exp~   \w     \q     \k     \f   Frames
#--------------------------------------------------------------------------
  1  \w    106.00 160.00   0.50    1.44    --  102.53  19.00  90.00  108
  2  \w    109.00 160.00   0.50    1.44    --  102.53  19.00   0.00  102
  3  \w    137.00 165.00   0.50    1.44    --  102.53  77.00 -30.00   56
  4  \w    118.00 158.00   0.50    1.44    --  102.53  77.00  90.00   80
  5  \w     38.00 101.00   0.50    1.44    --  102.53-125.00 -60.00  126
  6  \w     38.00  99.00   0.50    1.44    --  102.53-125.00  90.00  122
  7  \w     41.00  66.00   0.50    1.44    --  102.53 -99.00-120.00   50
  8  \w     50.00  77.00   0.50    1.44    --  102.53 -99.00-180.00   54
  9  \w     41.00  66.00   0.50    1.44    --  102.53 -99.00  30.00   50
 10  \w    107.00 132.00   0.50    1.44    --  102.53  77.00 -90.00   50
 11  \w    -93.00 -67.00   0.50    1.44    --  -95.50 101.00-142.20   52
 12  \w    -92.00 -38.00   0.50    1.44    --  -95.50  93.00  95.95  108
 13  \w    -61.00 -36.00   0.50    1.44    --  -95.50 101.00-142.20   50
 14  \w    -93.00 -68.00   0.50    1.44    --  -95.50  98.00   0.33   50
 15  \w    -97.00 -40.00   0.50    1.44    --  -95.50 115.00 107.65  114
 16  \w    -93.00 -55.00   0.50    1.44    --  -95.50  91.00 -54.41   76
 17  \w    -93.00 -67.00   0.50    1.44    --  -95.50  98.00  20.87   52
 18  \w    -92.00 -66.00   0.50    1.44    --  -95.50  93.00-111.50   52
 19  \w    -92.00 -39.00   0.50    1.44    --  -95.50  94.00 -36.87  106
 20  \w    -93.00 -66.00   0.50    1.44    --  -94.00  94.00-169.40   54
 21  \w    -93.00 -65.00   0.50    1.44    --  -94.00  94.00  56.08   56
 22  \w    -93.00 -35.00   0.50    1.44    --  -94.00  94.00  72.76  116
 23  \w    -63.00 -31.00   0.50    1.44    --  -94.00  94.00-169.40   64
 24  \w    -44.00 -19.00   0.50    1.44    --  -87.49  57.00  30.00   50
 25  \w    -58.00 -28.00   0.50    1.44    --  -87.49  77.00 -90.00   60
 26  \w    -44.00 -19.00   0.50    1.44    --  -87.49  57.00 -60.00   50
 27  \w    -43.00 -18.00   0.50    1.44    --  -87.49  57.00 120.00   50
 28  \w    -44.00 -19.00   0.50    1.44    --  -87.49  57.00 -30.00   50
 29  \w   -149.00-124.00   0.50    1.44    --  -87.49 -99.00 -90.00   50
 30  \w    -44.00 -18.00   0.50    1.44    --  -87.49  57.00   0.00   52
 31  \w   -152.00 -93.00   0.50    1.44    --  -87.49 -19.00-150.00  118
 32  \w   -152.00 -89.00   0.50    1.44    --  -87.49 -19.00 120.00  126
 33  \w    -20.00  10.00   0.50    0.36    --  -55.02  38.00 -90.00   60
 34  \w   -119.00 -57.00   0.50    0.36    --  -55.02 -19.00  60.00  124
 35  \w    -20.00  17.00   0.50    0.36    --  -55.02  38.00  60.00   74
 36  \w    -66.00   6.00   0.50    0.36    --  -55.02  77.00 150.00  144
 37  \w    -20.00  16.00   0.50    0.36    --  -55.02  38.00   0.00   72
 38  \w    -20.00  13.00   0.50    0.36    --  -55.02  38.00-150.00   66
 39  \w     16.00  41.00   0.50    0.36    --   22.00  69.00-179.35   50
 40  \w    -93.00 -67.00   0.50    1.44    --  -94.00  94.00 -52.74   52
 41  \w    -99.00 -73.00   0.50    1.44    --  -95.50 123.00-130.87   52
 42  \w    -92.00 -66.00   0.50    1.44    --  -95.50  95.00-150.25   52
 43  \w    -93.00 -67.00   0.50    1.44    --  -95.50 101.00  60.87   52
 44  \w    -93.00 -67.00   0.50    1.44    --  -95.50 101.00 -60.52   52
 45  \w     40.00  65.00   0.50    1.44    --  102.53 -77.00-180.00   50
 46  \w     55.00 100.00   0.50    1.44    --  102.53-125.00-120.00   90
 47  \w     58.00  84.00   0.50    1.44    --  102.53-125.00-180.00   52
 48  \w     40.00  65.00   0.50    1.44    --  102.53 -77.00 -90.00   50
 49  \w     63.00  89.00   0.50    1.44    --  102.53 -95.00 150.00   52
 50  \w    128.00 154.00   0.50    1.44    --  102.53 125.00   0.00   52
 51  \w     42.00  92.00   0.50    1.44    --  102.53 -95.00 120.00  100
 52  \w     44.00  91.00   0.50    1.44    --  102.53 -95.00 -60.00   94
 53  \w     45.00  71.00   0.50    1.44    --  102.53 -77.00  60.00   52
 54  \w    119.00 157.00   0.50    1.44    --  102.53  77.00   0.00   76
 55  \w     40.00  65.00   0.50    1.44    --  102.53 -77.00  30.00   50
 56  \w    110.00 157.00   0.50    1.44    --  102.53  77.00 150.00   94
 57  \w     66.00  92.00   0.50    1.44    --  102.53 -95.00 -30.00   52
 58  \w    104.00 131.00   0.50    1.44    --  102.53  30.00 -60.00   54
 59  \w    149.00 174.00   0.50    1.44    --  102.53  30.00 -60.00   50
 60  \w     40.00  84.00   0.50    1.44    --  102.53-125.00 -90.00   88
 61  \w     73.00  99.00   0.50    1.44    --  102.53-125.00  60.00   52
 62  \w    120.00 166.00   0.50    1.44    --  102.53 125.00 -30.00   92
 63  \w     40.00  66.00   0.50    1.44    --  102.53 -77.00 -30.00   52
 64  \w     40.00  66.00   0.50    1.44    --  102.53 -77.00 150.00   52
 65  \w    101.00 132.00   0.50    1.44    --  102.53  61.00 120.00   62
 66  \w     53.00  92.00   0.50    1.44    --  102.53 -95.00 -90.00   78
 67  \w     64.00  90.00   0.50    1.44    --  102.53 -95.00  30.00   52
 68  \w     57.00  88.00   0.50    1.44    --  102.53 -95.00  90.00   62
 69  \w     44.00  90.00   0.50    1.44    --  102.53 -95.00   0.00   92
 70  \w    108.00 133.00   0.50    1.44    --  102.53  30.00 -30.00   50
 71  \w     64.00  90.00   0.50    1.44    --  102.53 -95.00  60.00   52
 72  \w     40.00  65.00   0.50    1.44    --  102.53 -77.00   0.00   50
 73  \w     65.00  91.00   0.50    1.44    --  102.53 -95.00-180.00   52
 74  \w    116.00 142.00   0.50    1.44    --  102.53  45.00   0.00   52
 75  \w    143.00 169.00   0.50    1.44    --  102.53  45.00  30.00   52
 76  \w    137.00 163.00   0.50    1.44    --  102.53  77.00-120.00   52
 77  \w    112.00 138.00   0.50    1.44    --  102.53  77.00 120.00   52
 78  \w     75.00 101.00   0.50    1.44    --  102.53-125.00  30.00   52
 79  \w    138.00 166.00   0.50    1.44    --  102.53 125.00-180.00   56
 80  \w    122.00 148.00   0.50    1.44    --  102.53  15.00-150.00   52
 81  \w     57.00  83.00   0.50    1.44    --  102.53 -95.00-120.00   52
 82  \w    122.00 155.00   0.50    1.44    --  102.53  77.00-150.00   66
 83  \w    105.00 152.00   0.50    1.44    --  102.53  45.00  90.00   94
 84  \w     58.00  94.00   0.50    1.44    --  102.53-125.00   0.00   72
 85  \w     41.00  69.00   0.50    1.44    --  102.53 -77.00 -60.00   56
 86  \w     75.00 101.00   0.50    1.44    --  102.53-125.00  90.00   52
 87  \w    113.00 139.00   0.50    1.44    --  102.53  30.00   0.00   52
 88  \w    114.00 140.00   0.50    1.44    --  102.53  61.00-180.00   52
 89  \w    100.00 126.00   0.50    1.44    --  102.53  61.00  30.00   52
 90  \w    116.00 142.00   0.50    1.44    --  102.53  61.00 150.00   52
 91  \w    131.00 157.00   0.50    1.44    --  102.53 125.00 -60.00   52
 92  \w    113.00 139.00   0.50    1.44    --  102.53 125.00  60.00   52
 93  \w    132.00 158.00   0.50    1.44    --  102.53 125.00-150.00   52
 94  \w     21.00  48.00   0.50    0.36    --   26.00  67.00  38.16   54
 95  \w     31.00  59.00   0.50    0.36    --   34.00  61.00 -20.12   56
 96  \w   -132.00 -62.00   0.50    0.36    --  -62.00 -51.00 -88.31  140
;
_diffrn_measurement_device 'four-circle diffractometer'
_diffrn_measurement_device_type 'XtaLAB Synergy R, HyPix-Arc 100'
_diffrn_measurement_method '\w scans'
_diffrn_orient_matrix_type 'CrysAlisPro convention (1999,Acta A55,543-557)'
_diffrn_orient_matrix_UB_11 0.0304411000
_diffrn_orient_matrix_UB_12 -0.0047383000
_diffrn_orient_matrix_UB_13 -0.0981209000
_diffrn_orient_matrix_UB_21 -0.1118244000
_diffrn_orient_matrix_UB_22 0.0020829000
_diffrn_orient_matrix_UB_23 0.0045134000
_diffrn_orient_matrix_UB_31 -0.0275274000
_diffrn_orient_matrix_UB_32 0.1157790000
_diffrn_orient_matrix_UB_33 -0.0208074000
_diffrn_radiation_monochromator mirror
_diffrn_radiation_probe x-ray
_diffrn_radiation_type 'Cu K\a'
_diffrn_radiation_wavelength 1.54184
_diffrn_reflns_av_R_equivalents 0.0476
_diffrn_reflns_av_unetI/netI 0.0356
_diffrn_reflns_Laue_measured_fraction_full 0.996
_diffrn_reflns_Laue_measured_fraction_max 0.978
_diffrn_reflns_limit_h_max 17
_diffrn_reflns_limit_h_min -17
_diffrn_reflns_limit_k_max 17
_diffrn_reflns_limit_k_min -13
_diffrn_reflns_limit_l_max 20
_diffrn_reflns_limit_l_min -20
_diffrn_reflns_number 75069
_diffrn_reflns_point_group_measured_fraction_full 0.996
_diffrn_reflns_point_group_measured_fraction_max 0.978
_diffrn_reflns_theta_full 67.684
_diffrn_reflns_theta_max 77.555
_diffrn_reflns_theta_min 2.880
_diffrn_source 'Rotating-anode X-ray tube'
_diffrn_source_current 30.0
_diffrn_source_type 'PhotonJet R (Cu) X-ray Source'
_diffrn_source_voltage 40.0
_exptl_absorpt_coefficient_mu 4.398
_exptl_absorpt_correction_T_max 1.000
_exptl_absorpt_correction_T_min 0.819
_exptl_absorpt_correction_type gaussian
_exptl_absorpt_process_details
;
CrysAlisPro 1.171.43.143a (Rigaku Oxford Diffraction, 2024)
Numerical absorption correction based on gaussian integration over
a multifaceted crystal model
Empirical absorption correction using spherical harmonics,
implemented in SCALE3 ABSPACK scaling algorithm.
;
_exptl_crystal_colour 'clear colourless'
_exptl_crystal_density_diffrn 1.478
_exptl_crystal_description lath
_exptl_crystal_F_000 1336
_exptl_crystal_recrystallization_method
'The material was recrystallised from a mixture of hexane and 1,2-dichloroethane  by vapour diffusion'
_exptl_crystal_size_max 0.111
_exptl_crystal_size_mid 0.038
_exptl_crystal_size_min 0.023
_refine_diff_density_max 0.989
_refine_diff_density_min -0.752
_refine_diff_density_rms 0.064
_refine_ls_extinction_method none
_refine_ls_goodness_of_fit_ref 1.054
_refine_ls_hydrogen_treatment mixed
_refine_ls_matrix_type full
_refine_ls_number_parameters 752
_refine_ls_number_reflns 12077
_refine_ls_number_restraints 3
_refine_ls_restrained_S_all 1.054
_refine_ls_R_factor_all 0.0449
_refine_ls_R_factor_gt 0.0390
_refine_ls_shift/su_max 0.001
_refine_ls_shift/su_mean 0.000
_refine_ls_structure_factor_coef Fsqd
_refine_ls_weighting_details 'w=1/[\s^2^(Fo^2^)+(0.0529P)^2^+1.8176P] where P=(Fo^2^+2Fc^2^)/3'
_refine_ls_weighting_scheme calc
_refine_ls_wR_factor_gt 0.1014
_refine_ls_wR_factor_ref 0.1046
_reflns_Friedel_coverage 0.000
_reflns_number_gt 10576
_reflns_number_total 12077
_reflns_threshold_expression 'I > 2\s(I)'
_cod_data_source_file d5cy00872g2.cif
_cod_data_source_block jg24020b
_cod_depositor_comments 'Adding full bibliography for 1575589--1575592.cif.'
_cod_original_cell_volume 2903.82(11)
_cod_database_code 1575589
_shelx_shelxl_version_number 2019/3
_chemical_oxdiff_formula 'C50  H60  Al2  Cl8  Li2  N4  O14  '
_chemical_oxdiff_usercomment '@ 100 K L2-Al/Li'
_shelx_space_group_comment
;
The symmetry employed for this shelxl refinement is uniquely defined
by the following loop, which should always be used as a source of
symmetry information in preference to the above space-group names.
They are only intended as comments.
;
_shelx_estimated_absorpt_t_max 0.906
_shelx_estimated_absorpt_t_min 0.641
_olex2_refinement_description
;
1. Fixed Uiso
 At 1.2 times of:
  All C(H) groups, All C(H,H) groups
 At 1.5 times of:
  All C(H,H,H) groups
2. Restrained distances
 Cl74-C75A \\sim Cl74-C75
 with sigma of 0.02
 C75A-C74A \\sim C75-C74
 with sigma of 0.02
 Cl73-C74A \\sim Cl73-C74
 with sigma of 0.02
3. Uiso/Uaniso restraints and constraints
Uanis(C74A) = Uanis(C74)
Uanis(C75) = Uanis(C75A)
4. Others
 Sof(C74A)=Sof(H74C)=Sof(H74D)=Sof(C75A)=Sof(H75C)=Sof(H75D)=1-FVAR(1)
 Sof(C74)=Sof(H74A)=Sof(H74B)=Sof(C75)=Sof(H75A)=Sof(H75B)=FVAR(1)
5.a Secondary CH2 refined with riding coordinates:
 C21(H21A,H21B), C22(H22A,H22B), C23(H23A,H23B), C24(H24A,H24B), C25(H25A,
 H25B), C26(H26A,H26B), C71(H71A,H71B), C72(H72A,H72B), C74(H74A,H74B),
 C74A(H74C,H74D), C75(H75A,H75B), C75A(H75C,H75D)
5.b Aromatic/amide H refined with riding coordinates:
 C3(H3), C5(H5), C7(H7), C13(H13), C15(H15), C17(H17), C53(H53), C55(H55),
 C57(H57), C63(H63), C65(H65), C67(H67)
5.c Idealised Me refined as rotating group:
 C9(H9A,H9B,H9C), C10(H10A,H10B,H10C), C19(H19A,H19B,H19C), C20(H20A,H20B,
 H20C), C59(H59A,H59B,H59C), C60(H60A,H60B,H60C), C69(H69A,H69B,H69C), C70(H70A,
 H70B,H70C)
;
_olex2_diffrn_ambient_temperature_device 'Oxford Cryosystems Cryostream 1000'
_olex2_exptl_crystal_mounting_method 'The crystal was mounted on a mitegen tip in Paratone oil'
_olex2_submission_original_sample_id L2-Al/Li
_olex2_submission_special_instructions 'No special instructions were received'
_oxdiff_exptl_absorpt_empirical_details
;
Empirical correction (ABSPACK) includes:
- Absorption correction using spherical harmonics
- Frame scaling
;
_oxdiff_exptl_absorpt_empirical_full_max 1.214
_oxdiff_exptl_absorpt_empirical_full_min 0.823

loop_
_space_group_symop_operation_xyz
'x, y, z'
'-x, -y, -z'

loop_
_atom_site_label
_atom_site_type_symbol
_atom_site_fract_x
_atom_site_fract_y
_atom_site_fract_z
_atom_site_U_iso_or_equiv
_atom_site_adp_type
_atom_site_occupancy
_atom_site_site_symmetry_order
_atom_site_calc_flag
_atom_site_refinement_flags_posn
_atom_site_refinement_flags_adp
_atom_site_refinement_flags_occupancy
_atom_site_disorder_assembly
_atom_site_disorder_group
Cl1 Cl 0.20555(4) 0.15025(3) 0.18685(3) 0.02412(10) Uani 1 1 d . . . . .
Cl2 Cl 0.13756(4) -0.15086(3) 0.01278(4) 0.02823(11) Uani 1 1 d . . . . .
Al1 Al 0.14197(4) 0.10212(4) 0.09506(3) 0.01710(11) Uani 1 1 d . . . . .
O1 O 0.13241(10) -0.02111(9) 0.16400(9) 0.0210(3) Uani 1 1 d . . . . .
O2 O 0.25075(13) -0.21360(11) 0.18942(11) 0.0351(4) Uani 1 1 d . . . . .
O3 O 0.18638(13) -0.31532(10) 0.30432(10) 0.0284(3) Uani 1 1 d . . . . .
O4 O 0.26620(10) 0.02589(9) 0.03574(9) 0.0202(3) Uani 1 1 d . . . . .
O5 O 0.38768(12) -0.16984(10) 0.03317(11) 0.0332(4) Uani 1 1 d . . . . .
O6 O 0.54872(11) -0.18335(10) -0.04641(11) 0.0290(3) Uani 1 1 d . . . . .
O7 O 0.07753(12) 0.07444(11) 0.01567(9) 0.0216(3) Uani 1 1 d . . . . .
H7A H 0.019(2) 0.096(2) 0.0127(18) 0.031(7) Uiso 1 1 d . . . . .
H7B H 0.089(3) 0.019(3) 0.017(2) 0.044(9) Uiso 1 1 d . . . . .
N1 N -0.00344(12) 0.16975(11) 0.16039(10) 0.0193(3) Uani 1 1 d . . . . .
N2 N 0.15915(13) 0.22757(11) 0.00730(10) 0.0199(3) Uani 1 1 d . . . . .
C1 C 0.06442(15) -0.05018(14) 0.23299(12) 0.0201(4) Uani 1 1 d . . . . .
C2 C 0.08254(16) -0.15079(14) 0.27927(12) 0.0221(4) Uani 1 1 d . . . . .
C3 C 0.00783(17) -0.17837(15) 0.35262(13) 0.0250(4) Uani 1 1 d . . . . .
H3 H 0.021331 -0.245887 0.382223 0.030 Uiso 1 1 calc R U . . .
C4 C -0.08522(17) -0.11152(16) 0.38419(13) 0.0259(4) Uani 1 1 d . . . . .
C5 C -0.10259(16) -0.01410(15) 0.33918(13) 0.0250(4) Uani 1 1 d . . . . .
H5 H -0.165772 0.033114 0.359040 0.030 Uiso 1 1 calc R U . . .
C6 C -0.03040(16) 0.01764(14) 0.26528(12) 0.0219(4) Uani 1 1 d . . . . .
C7 C -0.05788(15) 0.12248(14) 0.22632(13) 0.0223(4) Uani 1 1 d . . . . .
H7 H -0.124001 0.161173 0.252446 0.027 Uiso 1 1 calc R U . . .
C8 C 0.18018(16) -0.22612(14) 0.25189(13) 0.0228(4) Uani 1 1 d . . . . .
C9 C 0.28080(19) -0.39134(15) 0.27759(15) 0.0312(5) Uani 1 1 d . . . . .
H9A H 0.288089 -0.399840 0.217999 0.047 Uiso 1 1 calc R U . . .
H9B H 0.278063 -0.455282 0.317050 0.047 Uiso 1 1 calc R U . . .
H9C H 0.340103 -0.370305 0.279646 0.047 Uiso 1 1 calc R U . . .
C10 C -0.16298(19) -0.14410(17) 0.46396(14) 0.0321(5) Uani 1 1 d . . . . .
H10A H -0.166440 -0.211698 0.462932 0.048 Uiso 1 1 calc R U . . .
H10B H -0.231105 -0.096911 0.464600 0.048 Uiso 1 1 calc R U . . .
H10C H -0.142038 -0.144892 0.516293 0.048 Uiso 1 1 calc R U . . .
C11 C 0.33891(14) 0.04804(14) -0.03282(12) 0.0185(3) Uani 1 1 d . . . . .
C12 C 0.43281(15) -0.02368(14) -0.06136(13) 0.0209(4) Uani 1 1 d . . . . .
C13 C 0.51005(15) 0.00455(15) -0.13244(13) 0.0240(4) Uani 1 1 d . . . . .
H13 H 0.573189 -0.044371 -0.148776 0.029 Uiso 1 1 calc R U . . .
C14 C 0.49753(16) 0.10162(16) -0.17988(13) 0.0252(4) Uani 1 1 d . . . . .
C15 C 0.40470(16) 0.17063(15) -0.15364(13) 0.0234(4) Uani 1 1 d . . . . .
H15 H 0.393352 0.236979 -0.185846 0.028 Uiso 1 1 calc R U . . .
C16 C 0.32689(15) 0.14662(14) -0.08160(12) 0.0199(4) Uani 1 1 d . . . . .
C17 C 0.23741(15) 0.22839(13) -0.05872(12) 0.0203(4) Uani 1 1 d . . . . .
H17 H 0.236106 0.290707 -0.097261 0.024 Uiso 1 1 calc R U . . .
C18 C 0.45133(15) -0.13053(14) -0.01911(13) 0.0227(4) Uani 1 1 d . . . . .
C19 C 0.57158(18) -0.28856(15) -0.00789(17) 0.0325(5) Uani 1 1 d . . . . .
H19A H 0.644564 -0.320660 -0.031200 0.049 Uiso 1 1 calc R U . . .
H19B H 0.528064 -0.321610 -0.021864 0.049 Uiso 1 1 calc R U . . .
H19C H 0.557600 -0.294743 0.055505 0.049 Uiso 1 1 calc R U . . .
C20 C 0.58197(18) 0.12908(18) -0.25650(15) 0.0333(5) Uani 1 1 d . . . . .
H20A H 0.647460 0.078416 -0.253725 0.050 Uiso 1 1 calc R U . . .
H20B H 0.588959 0.195080 -0.254693 0.050 Uiso 1 1 calc R U . . .
H20C H 0.564323 0.131574 -0.310840 0.050 Uiso 1 1 calc R U . . .
C21 C 0.08727(17) 0.32830(14) 0.01605(14) 0.0265(4) Uani 1 1 d . . . . .
H21A H 0.096369 0.372310 -0.041552 0.032 Uiso 1 1 calc R U . . .
H21B H 0.105619 0.357993 0.056281 0.032 Uiso 1 1 calc R U . . .
C22 C -0.02493(16) 0.32650(14) 0.04959(13) 0.0242(4) Uani 1 1 d . . . . .
H22A H -0.068936 0.396226 0.042058 0.029 Uiso 1 1 calc R U . . .
H22B H -0.040918 0.288252 0.014435 0.029 Uiso 1 1 calc R U . . .
C23 C -0.05089(16) 0.27960(14) 0.14421(14) 0.0267(4) Uani 1 1 d . . . . .
H23A H -0.027261 0.312863 0.178308 0.032 Uiso 1 1 calc R U . . .
H23B H -0.126935 0.292063 0.165360 0.032 Uiso 1 1 calc R U . . .
Li1 Li 0.2481(3) -0.1120(3) 0.0890(2) 0.0284(7) Uani 1 1 d . . . . .
Cl3 Cl 0.34554(6) 0.56560(5) 1.00541(5) 0.05296(17) Uani 1 1 d . . . . .
Cl4 Cl 0.34067(5) 0.66995(5) 0.73438(4) 0.04523(15) Uani 1 1 d . . . . .
C24 C 0.3345(2) 0.64981(18) 0.90531(18) 0.0402(6) Uani 1 1 d . . . . .
H24A H 0.265886 0.698928 0.913094 0.048 Uiso 1 1 calc R U . . .
H24B H 0.388332 0.687276 0.886863 0.048 Uiso 1 1 calc R U . . .
C25 C 0.3479(2) 0.58822(18) 0.83699(19) 0.0427(6) Uani 1 1 d . . . . .
H25A H 0.292971 0.552048 0.855135 0.051 Uiso 1 1 calc R U . . .
H25B H 0.415628 0.537754 0.830809 0.051 Uiso 1 1 calc R U . . .
Cl51 Cl 0.18751(3) 0.46530(3) 0.78205(3) 0.02086(10) Uani 1 1 d . . . . .
Cl52 Cl 0.16673(4) 0.40771(3) 0.42944(3) 0.02543(10) Uani 1 1 d . . . . .
Al51 Al 0.11001(4) 0.44934(4) 0.68173(3) 0.01644(11) Uani 1 1 d . . . . .
O51 O 0.21222(10) 0.33891(9) 0.64305(8) 0.0192(3) Uani 1 1 d . . . . .
O52 O 0.38826(11) 0.28577(10) 0.51243(9) 0.0265(3) Uani 1 1 d . . . . .
O53 O 0.49637(11) 0.13909(11) 0.54873(10) 0.0296(3) Uani 1 1 d . . . . .
O54 O 0.18740(10) 0.52047(9) 0.58871(8) 0.0189(3) Uani 1 1 d . . . . .
O55 O 0.36950(11) 0.49150(10) 0.45924(9) 0.0259(3) Uani 1 1 d . . . . .
O56 O 0.43156(11) 0.62735(11) 0.41137(10) 0.0282(3) Uani 1 1 d . . . . .
O57 O 0.02968(12) 0.43582(11) 0.60784(9) 0.0205(3) Uani 1 1 d . . . . .
H57A H 0.067(3) 0.425(2) 0.558(2) 0.040(8) Uiso 1 1 d . . . . .
H57B H -0.017(3) 0.476(3) 0.599(2) 0.052(10) Uiso 1 1 d . . . . .
N51 N 0.03272(12) 0.35775(11) 0.77479(10) 0.0179(3) Uani 1 1 d . . . . .
N52 N -0.00160(12) 0.57843(11) 0.70620(10) 0.0173(3) Uani 1 1 d . . . . .
C26 C -0.10249(14) 0.58106(14) 0.77108(12) 0.0201(4) Uani 1 1 d . . . . .
H26A H -0.153405 0.577506 0.741883 0.024 Uiso 1 1 calc R U . . .
H26B H -0.127773 0.645987 0.792799 0.024 Uiso 1 1 calc R U . . .
C51 C 0.23817(15) 0.24360(13) 0.67955(12) 0.0190(4) Uani 1 1 d . . . . .
C52 C 0.33208(15) 0.17589(14) 0.64383(13) 0.0212(4) Uani 1 1 d . . . . .
C53 C 0.35511(16) 0.07466(14) 0.68346(13) 0.0238(4) Uani 1 1 d . . . . .
H53 H 0.418559 0.030785 0.658873 0.029 Uiso 1 1 calc R U . . .
C54 C 0.28924(17) 0.03581(14) 0.75701(13) 0.0246(4) Uani 1 1 d . . . . .
C55 C 0.19839(16) 0.10190(14) 0.79211(13) 0.0226(4) Uani 1 1 d . . . . .
H55 H 0.152145 0.077335 0.842717 0.027 Uiso 1 1 calc R U . . .
C56 C 0.17212(15) 0.20406(13) 0.75554(12) 0.0197(4) Uani 1 1 d . . . . .
C57 C 0.07152(15) 0.26282(13) 0.79551(12) 0.0192(4) Uani 1 1 d . . . . .
H57 H 0.029583 0.227556 0.842046 0.023 Uiso 1 1 calc R U . . .
C58 C 0.40514(15) 0.20777(14) 0.56299(13) 0.0218(4) Uani 1 1 d . . . . .
C59 C 0.57123(17) 0.16416(18) 0.46975(15) 0.0332(5) Uani 1 1 d . . . . .
H59A H 0.581387 0.229799 0.468510 0.050 Uiso 1 1 calc R U . . .
H59B H 0.546024 0.166926 0.419141 0.050 Uiso 1 1 calc R U . . .
H59C H 0.637082 0.112765 0.468008 0.050 Uiso 1 1 calc R U . . .
C60 C 0.31578(19) -0.07475(15) 0.79516(15) 0.0319(5) Uani 1 1 d . . . . .
H60A H 0.388284 -0.096714 0.798195 0.048 Uiso 1 1 calc R U . . .
H60B H 0.305060 -0.113565 0.758130 0.048 Uiso 1 1 calc R U . . .
H60C H 0.271195 -0.085674 0.853871 0.048 Uiso 1 1 calc R U . . .
C61 C 0.18007(15) 0.61670(13) 0.55991(12) 0.0180(3) Uani 1 1 d . . . . .
C62 C 0.25958(15) 0.65167(14) 0.49368(12) 0.0200(4) Uani 1 1 d . . . . .
C63 C 0.24616(16) 0.75478(14) 0.46173(12) 0.0224(4) Uani 1 1 d . . . . .
H63 H 0.300101 0.776262 0.416919 0.027 Uiso 1 1 calc R U . . .
C64 C 0.15762(16) 0.82708(14) 0.49254(13) 0.0216(4) Uani 1 1 d . . . . .
C65 C 0.08222(15) 0.79318(14) 0.56033(13) 0.0211(4) Uani 1 1 d . . . . .
H65 H 0.022024 0.841027 0.584501 0.025 Uiso 1 1 calc R U . . .
C66 C 0.09186(15) 0.69074(13) 0.59438(12) 0.0192(4) Uani 1 1 d . . . . .
C67 C 0.00681(15) 0.66599(13) 0.66378(12) 0.0191(4) Uani 1 1 d . . . . .
H67 H -0.049951 0.721087 0.680176 0.023 Uiso 1 1 calc R U . . .
C68 C 0.35634(15) 0.58102(14) 0.45476(12) 0.0218(4) Uani 1 1 d . . . . .
C69 C 0.52702(17) 0.56542(18) 0.36552(15) 0.0332(5) Uani 1 1 d . . . . .
H69A H 0.550203 0.503796 0.405109 0.050 Uiso 1 1 calc R U . . .
H69B H 0.580192 0.602795 0.344897 0.050 Uiso 1 1 calc R U . . .
H69C H 0.515071 0.547902 0.315622 0.050 Uiso 1 1 calc R U . . .
C70 C 0.14427(17) 0.93656(14) 0.45178(14) 0.0264(4) Uani 1 1 d . . . . .
H70A H 0.111546 0.950734 0.403314 0.040 Uiso 1 1 calc R U . . .
H70B H 0.212070 0.951310 0.430018 0.040 Uiso 1 1 calc R U . . .
H70C H 0.100533 0.978708 0.495556 0.040 Uiso 1 1 calc R U . . .
C71 C -0.07626(15) 0.39496(14) 0.82142(13) 0.0221(4) Uani 1 1 d . . . . .
H71A H -0.093728 0.345368 0.874144 0.027 Uiso 1 1 calc R U . . .
H71B H -0.121848 0.401293 0.783338 0.027 Uiso 1 1 calc R U . . .
C72 C -0.09631(15) 0.49597(14) 0.84790(12) 0.0205(4) Uani 1 1 d . . . . .
H72A H -0.162043 0.508240 0.893209 0.025 Uiso 1 1 calc R U . . .
H72B H -0.040067 0.494560 0.873360 0.025 Uiso 1 1 calc R U . . .
Li51 Li 0.2761(3) 0.4066(2) 0.5224(2) 0.0256(7) Uani 1 1 d . . . . .
Cl73 Cl 0.38690(4) 0.10018(4) 0.36616(5) 0.04321(15) Uani 1 1 d D . . . .
Cl74 Cl 0.38910(5) 0.38753(5) 0.20316(4) 0.04571(16) Uani 1 1 d D . . . .
C74 C 0.3486(2) 0.2152(2) 0.2941(3) 0.0408(8) Uani 0.852(5) 1 d D . P A 1
H74A H 0.359109 0.200797 0.235174 0.049 Uiso 0.852(5) 1 calc R U P A 1
H74B H 0.274396 0.247537 0.315781 0.049 Uiso 0.852(5) 1 calc R U P A 1
C74A C 0.3499(15) 0.2288(11) 0.3264(12) 0.0408(8) Uani 0.148(5) 1 d D . P A 2
H74C H 0.274908 0.249949 0.329283 0.049 Uiso 0.148(5) 1 calc R U P A 2
H74D H 0.363597 0.267519 0.362538 0.049 Uiso 0.148(5) 1 calc R U P A 2
C75 C 0.4126(2) 0.2842(2) 0.29001(18) 0.0336(6) Uani 0.852(5) 1 d D . P A 1
H75A H 0.486860 0.248095 0.278538 0.040 Uiso 0.852(5) 1 calc R U P A 1
H75B H 0.392730 0.309095 0.346000 0.040 Uiso 0.852(5) 1 calc R U P A 1
C75A C 0.4083(12) 0.2492(9) 0.2361(10) 0.0336(6) Uani 0.148(5) 1 d D . P A 2
H75C H 0.383704 0.222844 0.197600 0.040 Uiso 0.148(5) 1 calc R U P A 2
H75D H 0.482668 0.215691 0.230980 0.040 Uiso 0.148(5) 1 calc R U P A 2

loop_
_atom_site_aniso_label
_atom_site_aniso_U_11
_atom_site_aniso_U_22
_atom_site_aniso_U_33
_atom_site_aniso_U_23
_atom_site_aniso_U_13
_atom_site_aniso_U_12
Cl1 0.0229(2) 0.0239(2) 0.0271(2) -0.00867(17) -0.01037(18) -0.00057(16)
Cl2 0.0231(2) 0.0194(2) 0.0428(3) -0.01045(19) -0.0067(2) -0.00344(17)
Al1 0.0184(3) 0.0143(2) 0.0165(2) -0.00129(18) -0.0032(2) -0.00327(19)
O1 0.0216(7) 0.0177(6) 0.0192(6) 0.0007(5) -0.0016(5) -0.0050(5)
O2 0.0322(8) 0.0213(7) 0.0369(9) 0.0077(6) -0.0019(7) -0.0023(6)
O3 0.0406(9) 0.0185(7) 0.0250(7) 0.0032(5) -0.0106(6) -0.0087(6)
O4 0.0202(6) 0.0165(6) 0.0203(6) -0.0010(5) -0.0015(5) -0.0048(5)
O5 0.0252(8) 0.0191(7) 0.0442(9) 0.0002(6) -0.0002(7) -0.0026(6)
O6 0.0201(7) 0.0223(7) 0.0389(9) -0.0061(6) -0.0042(6) 0.0002(5)
O7 0.0235(8) 0.0162(7) 0.0258(7) -0.0050(5) -0.0081(6) -0.0028(5)
N1 0.0189(7) 0.0182(7) 0.0188(7) -0.0017(6) -0.0052(6) -0.0023(6)
N2 0.0248(8) 0.0140(7) 0.0198(8) -0.0027(6) -0.0054(6) -0.0038(6)
C1 0.0261(10) 0.0203(9) 0.0167(8) -0.0011(7) -0.0066(7) -0.0098(7)
C2 0.0303(10) 0.0200(9) 0.0192(9) -0.0009(7) -0.0080(8) -0.0109(8)
C3 0.0376(11) 0.0227(9) 0.0195(9) 0.0012(7) -0.0092(8) -0.0160(8)
C4 0.0331(11) 0.0319(10) 0.0179(9) -0.0021(7) -0.0042(8) -0.0192(9)
C5 0.0261(10) 0.0289(10) 0.0211(9) -0.0051(8) -0.0030(8) -0.0108(8)
C6 0.0246(10) 0.0236(9) 0.0188(9) -0.0022(7) -0.0047(7) -0.0095(7)
C7 0.0194(9) 0.0237(9) 0.0227(9) -0.0048(7) -0.0041(7) -0.0042(7)
C8 0.0329(11) 0.0178(9) 0.0213(9) 0.0017(7) -0.0122(8) -0.0100(8)
C9 0.0382(12) 0.0197(10) 0.0342(12) 0.0038(8) -0.0154(10) -0.0053(8)
C10 0.0400(12) 0.0350(11) 0.0240(10) -0.0008(8) -0.0016(9) -0.0225(10)
C11 0.0186(9) 0.0212(9) 0.0168(8) -0.0036(7) -0.0036(7) -0.0069(7)
C12 0.0192(9) 0.0211(9) 0.0235(9) -0.0054(7) -0.0053(7) -0.0056(7)
C13 0.0191(9) 0.0278(10) 0.0251(10) -0.0081(8) -0.0024(8) -0.0059(7)
C14 0.0240(10) 0.0299(10) 0.0216(9) -0.0046(8) -0.0013(8) -0.0106(8)
C15 0.0266(10) 0.0240(9) 0.0204(9) -0.0010(7) -0.0043(8) -0.0110(8)
C16 0.0216(9) 0.0198(9) 0.0196(9) -0.0023(7) -0.0056(7) -0.0072(7)
C17 0.0263(10) 0.0163(8) 0.0192(9) 0.0001(6) -0.0072(7) -0.0073(7)
C18 0.0188(9) 0.0214(9) 0.0273(10) -0.0076(7) -0.0044(8) -0.0027(7)
C19 0.0281(11) 0.0203(10) 0.0469(13) -0.0095(9) -0.0112(10) 0.0019(8)
C20 0.0284(11) 0.0373(12) 0.0294(11) -0.0030(9) 0.0032(9) -0.0137(9)
C21 0.0309(11) 0.0131(9) 0.0288(10) -0.0035(7) -0.0003(8) -0.0029(7)
C22 0.0289(10) 0.0171(9) 0.0245(10) -0.0021(7) -0.0101(8) -0.0006(7)
C23 0.0255(10) 0.0184(9) 0.0264(10) -0.0026(7) -0.0007(8) 0.0016(7)
Li1 0.0252(17) 0.0205(16) 0.0313(19) 0.0004(13) 0.0006(14) -0.0054(13)
Cl3 0.0480(4) 0.0520(4) 0.0536(4) 0.0014(3) -0.0079(3) -0.0177(3)
Cl4 0.0463(3) 0.0377(3) 0.0477(3) -0.0134(3) 0.0026(3) -0.0139(3)
C24 0.0379(13) 0.0303(12) 0.0472(14) -0.0092(10) 0.0000(11) -0.0096(10)
C25 0.0380(13) 0.0305(12) 0.0578(16) -0.0121(11) -0.0054(12) -0.0089(10)
Cl51 0.0240(2) 0.0196(2) 0.0206(2) -0.00105(15) -0.00806(16) -0.00702(16)
Cl52 0.0257(2) 0.0286(2) 0.0184(2) -0.00445(16) -0.00625(17) -0.00084(18)
Al51 0.0189(3) 0.0136(2) 0.0149(2) -0.00129(18) -0.0035(2) -0.00293(19)
O51 0.0230(7) 0.0139(6) 0.0172(6) -0.0005(5) -0.0046(5) -0.0017(5)
O52 0.0274(7) 0.0195(7) 0.0239(7) -0.0007(5) -0.0027(6) 0.0002(5)
O53 0.0233(7) 0.0264(7) 0.0283(8) -0.0006(6) -0.0041(6) 0.0034(6)
O54 0.0220(6) 0.0132(6) 0.0175(6) -0.0002(5) -0.0030(5) -0.0025(5)
O55 0.0244(7) 0.0196(7) 0.0262(7) -0.0012(5) -0.0010(6) -0.0021(5)
O56 0.0206(7) 0.0276(7) 0.0318(8) -0.0047(6) 0.0013(6) -0.0074(6)
O57 0.0216(7) 0.0197(7) 0.0182(7) -0.0029(5) -0.0056(6) -0.0021(5)
N51 0.0205(8) 0.0184(7) 0.0154(7) -0.0033(5) -0.0038(6) -0.0061(6)
N52 0.0183(7) 0.0181(7) 0.0142(7) -0.0022(5) -0.0033(6) -0.0039(6)
C26 0.0183(9) 0.0196(9) 0.0186(9) -0.0026(7) -0.0016(7) -0.0026(7)
C51 0.0244(9) 0.0148(8) 0.0182(8) -0.0016(6) -0.0083(7) -0.0037(7)
C52 0.0244(9) 0.0180(9) 0.0202(9) -0.0024(7) -0.0070(7) -0.0030(7)
C53 0.0264(10) 0.0172(9) 0.0260(10) -0.0030(7) -0.0090(8) -0.0012(7)
C54 0.0327(11) 0.0160(9) 0.0253(10) -0.0001(7) -0.0116(8) -0.0048(8)
C55 0.0295(10) 0.0191(9) 0.0205(9) -0.0009(7) -0.0077(8) -0.0086(7)
C56 0.0261(10) 0.0156(8) 0.0189(9) -0.0021(7) -0.0077(7) -0.0058(7)
C57 0.0247(9) 0.0191(9) 0.0158(8) -0.0013(6) -0.0056(7) -0.0090(7)
C58 0.0220(9) 0.0186(9) 0.0231(9) -0.0052(7) -0.0066(8) -0.0007(7)
C59 0.0211(10) 0.0371(12) 0.0311(11) -0.0020(9) -0.0008(9) -0.0011(8)
C60 0.0401(12) 0.0160(9) 0.0348(12) 0.0011(8) -0.0095(10) -0.0043(8)
C61 0.0213(9) 0.0175(8) 0.0149(8) -0.0011(6) -0.0057(7) -0.0046(7)
C62 0.0217(9) 0.0184(9) 0.0186(9) -0.0025(7) -0.0044(7) -0.0043(7)
C63 0.0278(10) 0.0211(9) 0.0173(9) -0.0006(7) -0.0024(7) -0.0099(8)
C64 0.0277(10) 0.0169(9) 0.0203(9) -0.0014(7) -0.0059(8) -0.0071(7)
C65 0.0251(9) 0.0161(9) 0.0211(9) -0.0027(7) -0.0069(7) -0.0031(7)
C66 0.0224(9) 0.0179(9) 0.0167(8) -0.0017(7) -0.0048(7) -0.0051(7)
C67 0.0199(9) 0.0169(8) 0.0190(9) -0.0037(6) -0.0056(7) -0.0012(7)
C68 0.0207(9) 0.0242(10) 0.0176(9) 0.0006(7) -0.0043(7) -0.0054(7)
C69 0.0210(10) 0.0381(12) 0.0318(11) -0.0057(9) 0.0012(9) -0.0030(9)
C70 0.0348(11) 0.0175(9) 0.0246(10) -0.0005(7) -0.0049(8) -0.0083(8)
C71 0.0205(9) 0.0215(9) 0.0232(9) -0.0029(7) -0.0020(7) -0.0077(7)
C72 0.0213(9) 0.0212(9) 0.0159(8) -0.0024(7) -0.0007(7) -0.0055(7)
Li51 0.0269(17) 0.0187(15) 0.0247(17) -0.0012(12) -0.0036(14) -0.0016(13)
Cl73 0.0286(3) 0.0339(3) 0.0541(4) -0.0038(2) 0.0006(2) -0.0030(2)
Cl74 0.0389(3) 0.0382(3) 0.0410(3) -0.0012(2) -0.0007(2) 0.0034(2)
C74 0.0343(14) 0.0288(14) 0.067(2) -0.0141(13) -0.0260(16) -0.0010(11)
C74A 0.0343(14) 0.0288(14) 0.067(2) -0.0141(13) -0.0260(16) -0.0010(11)
C75 0.0317(13) 0.0343(13) 0.0332(14) -0.0063(10) -0.0093(11) -0.0047(10)
C75A 0.0317(13) 0.0343(13) 0.0332(14) -0.0063(10) -0.0093(11) -0.0047(10)

loop_
_atom_type_symbol
_atom_type_description
_atom_type_scat_dispersion_real
_atom_type_scat_dispersion_imag
_atom_type_scat_source
C C 0.0181 0.0091 'International Tables Vol C Tables 4.2.6.8 and 6.1.1.4'
H H 0.0000 0.0000 'International Tables Vol C Tables 4.2.6.8 and 6.1.1.4'
Al Al 0.2130 0.2455 'International Tables Vol C Tables 4.2.6.8 and 6.1.1.4'
Cl Cl 0.3639 0.7018 'International Tables Vol C Tables 4.2.6.8 and 6.1.1.4'
Li Li 0.0008 0.0003 'International Tables Vol C Tables 4.2.6.8 and 6.1.1.4'
N N 0.0311 0.0180 'International Tables Vol C Tables 4.2.6.8 and 6.1.1.4'
O O 0.0492 0.0322 'International Tables Vol C Tables 4.2.6.8 and 6.1.1.4'

loop_
_exptl_crystal_face_index_h
_exptl_crystal_face_index_k
_exptl_crystal_face_index_l
_exptl_crystal_face_perp_dist
0 -1 -1 0.0136
0 1 1 0.0126
0 0 -1 0.0318
0 0 1 0.0434
1 0 0 0.0156
-1 0 0 0.0070

loop_
_geom_angle_atom_site_label_1
_geom_angle_atom_site_label_2
_geom_angle_atom_site_label_3
_geom_angle
_geom_angle_site_symmetry_1
_geom_angle_site_symmetry_3
_geom_angle_publ_flag
O1 Al1 Cl1 94.84(5) . . ?
O1 Al1 O4 83.21(6) . . ?
O1 Al1 O7 89.15(6) . . ?
O1 Al1 N1 90.86(6) . . ?
O1 Al1 N2 173.01(7) . . ?
O4 Al1 Cl1 98.04(5) . . ?
O4 Al1 O7 86.66(7) . . ?
O4 Al1 N1 171.81(7) . . ?
O4 Al1 N2 91.46(6) . . ?
O7 Al1 Cl1 174.15(5) . . ?
O7 Al1 N1 87.61(7) . . ?
O7 Al1 N2 86.02(7) . . ?
N1 Al1 Cl1 88.06(5) . . ?
N2 Al1 Cl1 90.36(5) . . ?
N2 Al1 N1 93.98(7) . . ?
Al1 O1 Li1 99.17(11) . . ?
C1 O1 Al1 134.07(12) . . ?
C1 O1 Li1 125.89(15) . . ?
C8 O2 Li1 128.27(18) . . ?
C8 O3 C9 114.18(16) . . ?
Al1 O4 Li1 99.53(12) . . ?
C11 O4 Al1 133.47(12) . . ?
C11 O4 Li1 125.84(15) . . ?
C18 O5 Li1 130.08(17) . . ?
C18 O6 C19 115.39(16) . . ?
Al1 O7 H7A 127(2) . . ?
Al1 O7 H7B 111(2) . . ?
H7A O7 H7B 105(3) . . ?
C7 N1 Al1 122.87(13) . . ?
C7 N1 C23 113.24(16) . . ?
C23 N1 Al1 123.46(12) . . ?
C17 N2 Al1 122.92(13) . . ?
C17 N2 C21 113.52(15) . . ?
C21 N2 Al1 123.43(13) . . ?
O1 C1 C2 121.91(18) . . ?
O1 C1 C6 121.17(16) . . ?
C6 C1 C2 116.91(17) . . ?
C1 C2 C8 120.84(17) . . ?
C3 C2 C1 119.92(19) . . ?
C3 C2 C8 119.23(17) . . ?
C2 C3 H3 118.5 . . ?
C4 C3 C2 123.02(18) . . ?
C4 C3 H3 118.5 . . ?
C3 C4 C10 121.27(19) . . ?
C5 C4 C3 116.93(18) . . ?
C5 C4 C10 121.8(2) . . ?
C4 C5 H5 118.8 . . ?
C4 C5 C6 122.4(2) . . ?
C6 C5 H5 118.8 . . ?
C1 C6 C7 122.90(17) . . ?
C5 C6 C1 120.77(18) . . ?
C5 C6 C7 116.32(18) . . ?
N1 C7 C6 127.82(18) . . ?
N1 C7 H7 116.1 . . ?
C6 C7 H7 116.1 . . ?
O2 C8 O3 120.28(19) . . ?
O2 C8 C2 126.54(17) . . ?
O3 C8 C2 113.17(17) . . ?
O3 C9 H9A 109.5 . . ?
O3 C9 H9B 109.5 . . ?
O3 C9 H9C 109.5 . . ?
H9A C9 H9B 109.5 . . ?
H9A C9 H9C 109.5 . . ?
H9B C9 H9C 109.5 . . ?
C4 C10 H10A 109.5 . . ?
C4 C10 H10B 109.5 . . ?
C4 C10 H10C 109.5 . . ?
H10A C10 H10B 109.5 . . ?
H10A C10 H10C 109.5 . . ?
H10B C10 H10C 109.5 . . ?
O4 C11 C12 122.61(16) . . ?
O4 C11 C16 120.82(17) . . ?
C16 C11 C12 116.57(17) . . ?
C11 C12 C18 121.45(17) . . ?
C13 C12 C11 120.57(17) . . ?
C13 C12 C18 117.96(17) . . ?
C12 C13 H13 118.8 . . ?
C14 C13 C12 122.38(18) . . ?
C14 C13 H13 118.8 . . ?
C13 C14 C20 120.93(19) . . ?
C15 C14 C13 116.95(18) . . ?
C15 C14 C20 122.12(19) . . ?
C14 C15 H15 118.7 . . ?
C14 C15 C16 122.59(18) . . ?
C16 C15 H15 118.7 . . ?
C11 C16 C17 122.94(17) . . ?
C15 C16 C11 120.88(18) . . ?
C15 C16 C17 116.13(17) . . ?
N2 C17 C16 128.20(17) . . ?
N2 C17 H17 115.9 . . ?
C16 C17 H17 115.9 . . ?
O5 C18 O6 121.26(18) . . ?
O5 C18 C12 125.99(18) . . ?
O6 C18 C12 112.73(17) . . ?
O6 C19 H19A 109.5 . . ?
O6 C19 H19B 109.5 . . ?
O6 C19 H19C 109.5 . . ?
H19A C19 H19B 109.5 . . ?
H19A C19 H19C 109.5 . . ?
H19B C19 H19C 109.5 . . ?
C14 C20 H20A 109.5 . . ?
C14 C20 H20B 109.5 . . ?
C14 C20 H20C 109.5 . . ?
H20A C20 H20B 109.5 . . ?
H20A C20 H20C 109.5 . . ?
H20B C20 H20C 109.5 . . ?
N2 C21 H21A 108.9 . . ?
N2 C21 H21B 108.9 . . ?
N2 C21 C22 113.52(16) . . ?
H21A C21 H21B 107.7 . . ?
C22 C21 H21A 108.9 . . ?
C22 C21 H21B 108.9 . . ?
C21 C22 H22A 109.1 . . ?
C21 C22 H22B 109.1 . . ?
H22A C22 H22B 107.8 . . ?
C23 C22 C21 112.62(17) . . ?
C23 C22 H22A 109.1 . . ?
C23 C22 H22B 109.1 . . ?
N1 C23 C22 113.49(16) . . ?
N1 C23 H23A 108.9 . . ?
N1 C23 H23B 108.9 . . ?
C22 C23 H23A 108.9 . . ?
C22 C23 H23B 108.9 . . ?
H23A C23 H23B 107.7 . . ?
O1 Li1 Cl2 96.60(15) . . ?
O2 Li1 Cl2 104.21(16) . . ?
O2 Li1 O1 88.06(16) . . ?
O2 Li1 O4 145.2(2) . . ?
O2 Li1 O5 92.82(17) . . ?
O4 Li1 Cl2 108.06(16) . . ?
O4 Li1 O1 75.82(13) . . ?
O5 Li1 Cl2 106.16(17) . . ?
O5 Li1 O1 156.2(2) . . ?
O5 Li1 O4 90.43(15) . . ?
Cl3 C24 H24A 110.1 . . ?
Cl3 C24 H24B 110.1 . . ?
H24A C24 H24B 108.4 . . ?
C25 C24 Cl3 108.14(17) . . ?
C25 C24 H24A 110.1 . . ?
C25 C24 H24B 110.1 . . ?
Cl4 C25 H25A 109.8 . . ?
Cl4 C25 H25B 109.8 . . ?
C24 C25 Cl4 109.54(17) . . ?
C24 C25 H25A 109.8 . . ?
C24 C25 H25B 109.8 . . ?
H25A C25 H25B 108.2 . . ?
O51 Al51 Cl51 95.63(5) . . ?
O51 Al51 O57 88.50(7) . . ?
O51 Al51 N51 90.75(6) . . ?
O51 Al51 N52 171.96(6) . . ?
O54 Al51 Cl51 93.96(5) . . ?
O54 Al51 O51 83.01(6) . . ?
O54 Al51 O57 91.81(6) . . ?
O54 Al51 N51 173.01(7) . . ?
O54 Al51 N52 91.01(6) . . ?
O57 Al51 Cl51 173.27(5) . . ?
O57 Al51 N51 84.85(6) . . ?
O57 Al51 N52 86.31(7) . . ?
N51 Al51 Cl51 89.77(5) . . ?
N51 Al51 N52 94.91(6) . . ?
N52 Al51 Cl51 90.12(5) . . ?
Al51 O51 Li51 99.13(11) . . ?
C51 O51 Al51 132.28(12) . . ?
C51 O51 Li51 128.59(15) . . ?
C58 O52 Li51 131.15(17) . . ?
C58 O53 C59 115.65(15) . . ?
Al51 O54 Li51 99.44(11) . . ?
C61 O54 Al51 133.61(12) . . ?
C61 O54 Li51 125.88(15) . . ?
C68 O55 Li51 129.42(17) . . ?
C68 O56 C69 116.18(16) . . ?
Al51 O57 H57A 111(2) . . ?
Al51 O57 H57B 122(3) . . ?
H57A O57 H57B 105(3) . . ?
C57 N51 Al51 123.56(13) . . ?
C57 N51 C71 114.59(15) . . ?
C71 N51 Al51 121.78(12) . . ?
C26 N52 Al51 123.86(11) . . ?
C67 N52 Al51 122.89(13) . . ?
C67 N52 C26 113.17(15) . . ?
N52 C26 H26A 108.9 . . ?
N52 C26 H26B 108.9 . . ?
N52 C26 C72 113.15(15) . . ?
H26A C26 H26B 107.8 . . ?
C72 C26 H26A 108.9 . . ?
C72 C26 H26B 108.9 . . ?
O51 C51 C52 121.87(17) . . ?
O51 C51 C56 121.07(17) . . ?
C56 C51 C52 117.06(16) . . ?
C51 C52 C58 121.83(16) . . ?
C53 C52 C51 119.89(18) . . ?
C53 C52 C58 118.22(17) . . ?
C52 C53 H53 118.6 . . ?
C54 C53 C52 122.86(19) . . ?
C54 C53 H53 118.6 . . ?
C53 C54 C60 120.77(19) . . ?
C55 C54 C53 117.18(17) . . ?
C55 C54 C60 122.03(19) . . ?
C54 C55 H55 118.9 . . ?
C54 C55 C56 122.24(18) . . ?
C56 C55 H55 118.9 . . ?
C51 C56 C57 122.85(16) . . ?
C55 C56 C51 120.76(18) . . ?
C55 C56 C57 116.20(17) . . ?
N51 C57 C56 126.97(17) . . ?
N51 C57 H57 116.5 . . ?
C56 C57 H57 116.5 . . ?
O52 C58 O53 121.27(18) . . ?
O52 C58 C52 126.24(18) . . ?
O53 C58 C52 112.48(16) . . ?
O53 C59 H59A 109.5 . . ?
O53 C59 H59B 109.5 . . ?
O53 C59 H59C 109.5 . . ?
H59A C59 H59B 109.5 . . ?
H59A C59 H59C 109.5 . . ?
H59B C59 H59C 109.5 . . ?
C54 C60 H60A 109.5 . . ?
C54 C60 H60B 109.5 . . ?
C54 C60 H60C 109.5 . . ?
H60A C60 H60B 109.5 . . ?
H60A C60 H60C 109.5 . . ?
H60B C60 H60C 109.5 . . ?
O54 C61 C62 122.00(17) . . ?
O54 C61 C66 121.08(16) . . ?
C66 C61 C62 116.92(16) . . ?
C61 C62 C68 121.47(16) . . ?
C63 C62 C61 120.04(17) . . ?
C63 C62 C68 118.45(17) . . ?
C62 C63 H63 118.5 . . ?
C64 C63 C62 123.03(18) . . ?
C64 C63 H63 118.5 . . ?
C63 C64 C70 120.81(18) . . ?
C65 C64 C63 116.81(16) . . ?
C65 C64 C70 122.37(18) . . ?
C64 C65 H65 118.9 . . ?
C64 C65 C66 122.28(18) . . ?
C66 C65 H65 118.9 . . ?
C61 C66 C67 122.79(16) . . ?
C65 C66 C61 120.76(17) . . ?
C65 C66 C67 116.43(17) . . ?
N52 C67 C66 128.00(17) . . ?
N52 C67 H67 116.0 . . ?
C66 C67 H67 116.0 . . ?
O55 C68 O56 121.76(18) . . ?
O55 C68 C62 125.99(18) . . ?
O56 C68 C62 112.24(16) . . ?
O56 C69 H69A 109.5 . . ?
O56 C69 H69B 109.5 . . ?
O56 C69 H69C 109.5 . . ?
H69A C69 H69B 109.5 . . ?
H69A C69 H69C 109.5 . . ?
H69B C69 H69C 109.5 . . ?
C64 C70 H70A 109.5 . . ?
C64 C70 H70B 109.5 . . ?
C64 C70 H70C 109.5 . . ?
H70A C70 H70B 109.5 . . ?
H70A C70 H70C 109.5 . . ?
H70B C70 H70C 109.5 . . ?
N51 C71 H71A 109.2 . . ?
N51 C71 H71B 109.2 . . ?
N51 C71 C72 112.10(15) . . ?
H71A C71 H71B 107.9 . . ?
C72 C71 H71A 109.2 . . ?
C72 C71 H71B 109.2 . . ?
C26 C72 C71 111.75(16) . . ?
C26 C72 H72A 109.3 . . ?
C26 C72 H72B 109.3 . . ?
C71 C72 H72A 109.3 . . ?
C71 C72 H72B 109.3 . . ?
H72A C72 H72B 107.9 . . ?
O51 Li51 Cl52 105.11(15) . . ?
O52 Li51 Cl52 106.81(16) . . ?
O52 Li51 O51 88.36(14) . . ?
O52 Li51 O54 149.7(2) . . ?
O52 Li51 O55 91.68(16) . . ?
O54 Li51 Cl52 101.73(15) . . ?
O54 Li51 O51 74.46(13) . . ?
O55 Li51 Cl52 109.21(16) . . ?
O55 Li51 O51 144.1(2) . . ?
O55 Li51 O54 88.31(15) . . ?
Cl73 C74 H74A 109.9 . . ?
Cl73 C74 H74B 109.9 . . ?
H74A C74 H74B 108.3 . . ?
C75 C74 Cl73 108.9(2) . . ?
C75 C74 H74A 109.9 . . ?
C75 C74 H74B 109.9 . . ?
Cl73 C74A H74C 109.8 . . ?
Cl73 C74A H74D 109.8 . . ?
H74C C74A H74D 108.3 . . ?
C75A C74A Cl73 109.3(11) . . ?
C75A C74A H74C 109.8 . . ?
C75A C74A H74D 109.8 . . ?
Cl74 C75 H75A 110.2 . . ?
Cl74 C75 H75B 110.2 . . ?
C74 C75 Cl74 107.3(2) . . ?
C74 C75 H75A 110.2 . . ?
C74 C75 H75B 110.2 . . ?
H75A C75 H75B 108.5 . . ?
Cl74 C75A H75C 110.0 . . ?
Cl74 C75A H75D 110.0 . . ?
C74A C75A Cl74 108.4(10) . . ?
C74A C75A H75C 110.0 . . ?
C74A C75A H75D 110.0 . . ?
H75C C75A H75D 108.4 . . ?

loop_
_geom_bond_atom_site_label_1
_geom_bond_atom_site_label_2
_geom_bond_distance
_geom_bond_site_symmetry_2
_geom_bond_publ_flag
Cl1 Al1 2.2791(7) . ?
Cl2 Li1 2.508(4) . ?
Al1 O1 1.8532(13) . ?
Al1 O4 1.8616(14) . ?
Al1 O7 1.9566(16) . ?
Al1 N1 2.0470(17) . ?
Al1 N2 2.0225(16) . ?
O1 C1 1.312(2) . ?
O1 Li1 2.016(4) . ?
O2 C8 1.210(3) . ?
O2 Li1 1.901(4) . ?
O3 C8 1.337(2) . ?
O3 C9 1.449(3) . ?
O4 C11 1.316(2) . ?
O4 Li1 1.998(4) . ?
O5 C18 1.207(3) . ?
O5 Li1 1.905(4) . ?
O6 C18 1.336(2) . ?
O6 C19 1.446(3) . ?
O7 H7A 0.80(3) . ?
O7 H7B 0.75(3) . ?
N1 C7 1.290(3) . ?
N1 C23 1.483(2) . ?
N2 C17 1.287(3) . ?
N2 C21 1.481(2) . ?
C1 C2 1.426(3) . ?
C1 C6 1.415(3) . ?
C2 C3 1.399(3) . ?
C2 C8 1.473(3) . ?
C3 H3 0.9500 . ?
C3 C4 1.390(3) . ?
C4 C5 1.382(3) . ?
C4 C10 1.505(3) . ?
C5 H5 0.9500 . ?
C5 C6 1.403(3) . ?
C6 C7 1.447(3) . ?
C7 H7 0.9500 . ?
C9 H9A 0.9800 . ?
C9 H9B 0.9800 . ?
C9 H9C 0.9800 . ?
C10 H10A 0.9800 . ?
C10 H10B 0.9800 . ?
C10 H10C 0.9800 . ?
C11 C12 1.419(3) . ?
C11 C16 1.417(3) . ?
C12 C13 1.403(3) . ?
C12 C18 1.481(3) . ?
C13 H13 0.9500 . ?
C13 C14 1.392(3) . ?
C14 C15 1.383(3) . ?
C14 C20 1.509(3) . ?
C15 H15 0.9500 . ?
C15 C16 1.398(3) . ?
C16 C17 1.443(3) . ?
C17 H17 0.9500 . ?
C19 H19A 0.9800 . ?
C19 H19B 0.9800 . ?
C19 H19C 0.9800 . ?
C20 H20A 0.9800 . ?
C20 H20B 0.9800 . ?
C20 H20C 0.9800 . ?
C21 H21A 0.9900 . ?
C21 H21B 0.9900 . ?
C21 C22 1.510(3) . ?
C22 H22A 0.9900 . ?
C22 H22B 0.9900 . ?
C22 C23 1.506(3) . ?
C23 H23A 0.9900 . ?
C23 H23B 0.9900 . ?
Cl3 C24 1.789(3) . ?
Cl4 C25 1.799(3) . ?
C24 H24A 0.9900 . ?
C24 H24B 0.9900 . ?
C24 C25 1.513(4) . ?
C25 H25A 0.9900 . ?
C25 H25B 0.9900 . ?
Cl51 Al51 2.3073(7) . ?
Cl52 Li51 2.457(4) . ?
Al51 O51 1.8566(14) . ?
Al51 O54 1.8562(14) . ?
Al51 O57 1.9571(15) . ?
Al51 N51 2.0237(16) . ?
Al51 N52 2.0391(16) . ?
O51 C51 1.321(2) . ?
O51 Li51 2.037(4) . ?
O52 C58 1.212(2) . ?
O52 Li51 1.935(4) . ?
O53 C58 1.340(2) . ?
O53 C59 1.444(3) . ?
O54 C61 1.313(2) . ?
O54 Li51 2.029(4) . ?
O55 C68 1.212(2) . ?
O55 Li51 1.949(4) . ?
O56 C68 1.343(2) . ?
O56 C69 1.453(3) . ?
O57 H57A 0.84(3) . ?
O57 H57B 0.75(4) . ?
N51 C57 1.287(2) . ?
N51 C71 1.480(2) . ?
N52 C26 1.487(2) . ?
N52 C67 1.288(2) . ?
C26 H26A 0.9900 . ?
C26 H26B 0.9900 . ?
C26 C72 1.515(3) . ?
C51 C52 1.422(3) . ?
C51 C56 1.416(3) . ?
C52 C53 1.403(3) . ?
C52 C58 1.476(3) . ?
C53 H53 0.9500 . ?
C53 C54 1.388(3) . ?
C54 C55 1.382(3) . ?
C54 C60 1.511(3) . ?
C55 H55 0.9500 . ?
C55 C56 1.403(3) . ?
C56 C57 1.446(3) . ?
C57 H57 0.9500 . ?
C59 H59A 0.9800 . ?
C59 H59B 0.9800 . ?
C59 H59C 0.9800 . ?
C60 H60A 0.9800 . ?
C60 H60B 0.9800 . ?
C60 H60C 0.9800 . ?
C61 C62 1.420(3) . ?
C61 C66 1.418(3) . ?
C62 C63 1.401(3) . ?
C62 C68 1.481(3) . ?
C63 H63 0.9500 . ?
C63 C64 1.389(3) . ?
C64 C65 1.388(3) . ?
C64 C70 1.509(3) . ?
C65 H65 0.9500 . ?
C65 C66 1.403(3) . ?
C66 C67 1.444(3) . ?
C67 H67 0.9500 . ?
C69 H69A 0.9800 . ?
C69 H69B 0.9800 . ?
C69 H69C 0.9800 . ?
C70 H70A 0.9800 . ?
C70 H70B 0.9800 . ?
C70 H70C 0.9800 . ?
C71 H71A 0.9900 . ?
C71 H71B 0.9900 . ?
C71 C72 1.516(3) . ?
C72 H72A 0.9900 . ?
C72 H72B 0.9900 . ?
Cl73 C74 1.797(3) . ?
Cl73 C74A 1.748(14) . ?
Cl74 C75 1.797(3) . ?
Cl74 C75A 1.859(12) . ?
C74 H74A 0.9900 . ?
C74 H74B 0.9900 . ?
C74 C75 1.501(4) . ?
C74A H74C 0.9900 . ?
C74A H74D 0.9900 . ?
C74A C75A 1.462(17) . ?
C75 H75A 0.9900 . ?
C75 H75B 0.9900 . ?
C75A H75C 0.9900 . ?
C75A H75D 0.9900 . ?

loop_
_geom_torsion_atom_site_label_1
_geom_torsion_atom_site_label_2
_geom_torsion_atom_site_label_3
_geom_torsion_atom_site_label_4
_geom_torsion
_geom_torsion_site_symmetry_1
_geom_torsion_site_symmetry_2
_geom_torsion_site_symmetry_3
_geom_torsion_site_symmetry_4
_geom_torsion_publ_flag
Cl1 Al1 O1 C1 81.45(17) . . . . ?
Cl1 Al1 O1 Li1 -109.24(13) . . . . ?
Cl1 Al1 O4 C11 -86.48(17) . . . . ?
Cl1 Al1 O4 Li1 105.78(13) . . . . ?
Al1 O1 C1 C2 -173.11(14) . . . . ?
Al1 O1 C1 C6 6.4(3) . . . . ?
Al1 O4 C11 C12 174.05(14) . . . . ?
Al1 O4 C11 C16 -5.3(3) . . . . ?
Al1 N1 C7 C6 -0.9(3) . . . . ?
Al1 N1 C23 C22 37.7(2) . . . . ?
Al1 N2 C17 C16 -2.8(3) . . . . ?
Al1 N2 C21 C22 -39.9(2) . . . . ?
O1 Al1 O4 C11 179.55(17) . . . . ?
O1 Al1 O4 Li1 11.82(13) . . . . ?
O1 C1 C2 C3 179.90(17) . . . . ?
O1 C1 C2 C8 1.1(3) . . . . ?
O1 C1 C6 C5 -179.91(18) . . . . ?
O1 C1 C6 C7 -1.2(3) . . . . ?
O4 Al1 O1 C1 178.99(18) . . . . ?
O4 Al1 O1 Li1 -11.70(13) . . . . ?
O4 C11 C12 C13 -177.09(17) . . . . ?
O4 C11 C12 C18 4.6(3) . . . . ?
O4 C11 C16 C15 179.03(17) . . . . ?
O4 C11 C16 C17 1.7(3) . . . . ?
O7 Al1 O1 C1 -94.27(18) . . . . ?
O7 Al1 O1 Li1 75.03(13) . . . . ?
O7 Al1 O4 C11 90.01(17) . . . . ?
O7 Al1 O4 Li1 -77.72(14) . . . . ?
N1 Al1 O1 C1 -6.68(18) . . . . ?
N1 Al1 O1 Li1 162.63(13) . . . . ?
N2 Al1 O4 C11 4.08(17) . . . . ?
N2 Al1 O4 Li1 -163.65(14) . . . . ?
N2 C21 C22 C23 70.6(2) . . . . ?
C1 C2 C3 C4 -0.4(3) . . . . ?
C1 C2 C8 O2 -2.4(3) . . . . ?
C1 C2 C8 O3 177.38(17) . . . . ?
C1 C6 C7 N1 -1.2(3) . . . . ?
C2 C1 C6 C5 -0.4(3) . . . . ?
C2 C1 C6 C7 178.32(18) . . . . ?
C2 C3 C4 C5 0.4(3) . . . . ?
C2 C3 C4 C10 -179.32(19) . . . . ?
C3 C2 C8 O2 178.8(2) . . . . ?
C3 C2 C8 O3 -1.4(3) . . . . ?
C3 C4 C5 C6 -0.4(3) . . . . ?
C4 C5 C6 C1 0.4(3) . . . . ?
C4 C5 C6 C7 -178.35(18) . . . . ?
C5 C6 C7 N1 177.6(2) . . . . ?
C6 C1 C2 C3 0.4(3) . . . . ?
C6 C1 C2 C8 -178.43(17) . . . . ?
C7 N1 C23 C22 -149.70(19) . . . . ?
C8 C2 C3 C4 178.40(18) . . . . ?
C9 O3 C8 O2 -1.5(3) . . . . ?
C9 O3 C8 C2 178.69(17) . . . . ?
C10 C4 C5 C6 179.31(19) . . . . ?
C11 C12 C13 C14 -2.4(3) . . . . ?
C11 C12 C18 O5 10.4(3) . . . . ?
C11 C12 C18 O6 -171.16(17) . . . . ?
C11 C16 C17 N2 2.4(3) . . . . ?
C12 C11 C16 C15 -0.4(3) . . . . ?
C12 C11 C16 C17 -177.71(17) . . . . ?
C12 C13 C14 C15 0.3(3) . . . . ?
C12 C13 C14 C20 -179.5(2) . . . . ?
C13 C12 C18 O5 -167.9(2) . . . . ?
C13 C12 C18 O6 10.5(3) . . . . ?
C13 C14 C15 C16 1.7(3) . . . . ?
C14 C15 C16 C11 -1.7(3) . . . . ?
C14 C15 C16 C17 175.85(19) . . . . ?
C15 C16 C17 N2 -175.08(19) . . . . ?
C16 C11 C12 C13 2.3(3) . . . . ?
C16 C11 C12 C18 -176.00(17) . . . . ?
C17 N2 C21 C22 144.17(18) . . . . ?
C18 C12 C13 C14 175.99(19) . . . . ?
C19 O6 C18 O5 -1.1(3) . . . . ?
C19 O6 C18 C12 -179.63(17) . . . . ?
C20 C14 C15 C16 -178.5(2) . . . . ?
C21 N2 C17 C16 173.12(19) . . . . ?
C21 C22 C23 N1 -69.2(2) . . . . ?
C23 N1 C7 C6 -173.52(19) . . . . ?
Li1 O1 C1 C2 20.0(3) . . . . ?
Li1 O1 C1 C6 -160.5(2) . . . . ?
Li1 O2 C8 O3 160.7(2) . . . . ?
Li1 O2 C8 C2 -19.6(4) . . . . ?
Li1 O4 C11 C12 -20.9(3) . . . . ?
Li1 O4 C11 C16 159.71(19) . . . . ?
Li1 O5 C18 O6 175.0(2) . . . . ?
Li1 O5 C18 C12 -6.7(4) . . . . ?
Cl3 C24 C25 Cl4 -178.49(13) . . . . ?
Cl51 Al51 O51 C51 71.86(16) . . . . ?
Cl51 Al51 O51 Li51 -108.86(12) . . . . ?
Cl51 Al51 O54 C61 -80.92(17) . . . . ?
Cl51 Al51 O54 Li51 110.82(12) . . . . ?
Al51 O51 C51 C52 -167.87(14) . . . . ?
Al51 O51 C51 C56 13.3(3) . . . . ?
Al51 O54 C61 C62 170.33(14) . . . . ?
Al51 O54 C61 C66 -9.3(3) . . . . ?
Al51 N51 C57 C56 -2.9(3) . . . . ?
Al51 N51 C71 C72 -43.4(2) . . . . ?
Al51 N52 C26 C72 31.1(2) . . . . ?
Al51 N52 C67 C66 -0.4(3) . . . . ?
O51 Al51 O54 C61 -176.11(17) . . . . ?
O51 Al51 O54 Li51 15.63(12) . . . . ?
O51 C51 C52 C53 -178.24(17) . . . . ?
O51 C51 C52 C58 -1.1(3) . . . . ?
O51 C51 C56 C55 177.61(17) . . . . ?
O51 C51 C56 C57 2.8(3) . . . . ?
O54 Al51 O51 C51 165.18(17) . . . . ?
O54 Al51 O51 Li51 -15.55(12) . . . . ?
O54 C61 C62 C63 176.66(17) . . . . ?
O54 C61 C62 C68 -1.3(3) . . . . ?
O54 C61 C66 C65 -176.81(17) . . . . ?
O54 C61 C66 C67 1.6(3) . . . . ?
O57 Al51 O51 C51 -102.81(17) . . . . ?
O57 Al51 O51 Li51 76.46(12) . . . . ?
O57 Al51 O54 C61 95.62(17) . . . . ?
O57 Al51 O54 Li51 -72.64(12) . . . . ?
N51 Al51 O51 C51 -17.98(17) . . . . ?
N51 Al51 O51 Li51 161.30(12) . . . . ?
N51 C71 C72 C26 76.0(2) . . . . ?
N52 Al51 O54 C61 9.27(17) . . . . ?
N52 Al51 O54 Li51 -158.98(12) . . . . ?
N52 C26 C72 C71 -68.6(2) . . . . ?
C26 N52 C67 C66 -177.54(18) . . . . ?
C51 C52 C53 C54 0.6(3) . . . . ?
C51 C52 C58 O52 -12.0(3) . . . . ?
C51 C52 C58 O53 168.78(18) . . . . ?
C51 C56 C57 N51 -7.3(3) . . . . ?
C52 C51 C56 C55 -1.3(3) . . . . ?
C52 C51 C56 C57 -176.03(17) . . . . ?
C52 C53 C54 C55 -1.1(3) . . . . ?
C52 C53 C54 C60 177.6(2) . . . . ?
C53 C52 C58 O52 165.2(2) . . . . ?
C53 C52 C58 O53 -14.0(3) . . . . ?
C53 C54 C55 C56 0.4(3) . . . . ?
C54 C55 C56 C51 0.8(3) . . . . ?
C54 C55 C56 C57 175.86(18) . . . . ?
C55 C56 C57 N51 177.67(18) . . . . ?
C56 C51 C52 C53 0.6(3) . . . . ?
C56 C51 C52 C58 177.76(17) . . . . ?
C57 N51 C71 C72 139.63(17) . . . . ?
C58 C52 C53 C54 -176.67(19) . . . . ?
C59 O53 C58 O52 -0.5(3) . . . . ?
C59 O53 C58 C52 178.77(18) . . . . ?
C60 C54 C55 C56 -178.24(19) . . . . ?
C61 C62 C63 C64 0.8(3) . . . . ?
C61 C62 C68 O55 17.0(3) . . . . ?
C61 C62 C68 O56 -163.57(17) . . . . ?
C61 C66 C67 N52 2.9(3) . . . . ?
C62 C61 C66 C65 3.6(3) . . . . ?
C62 C61 C66 C67 -177.99(17) . . . . ?
C62 C63 C64 C65 2.4(3) . . . . ?
C62 C63 C64 C70 -176.00(19) . . . . ?
C63 C62 C68 O55 -161.0(2) . . . . ?
C63 C62 C68 O56 18.5(3) . . . . ?
C63 C64 C65 C66 -2.6(3) . . . . ?
C64 C65 C66 C61 -0.4(3) . . . . ?
C64 C65 C66 C67 -178.95(18) . . . . ?
C65 C66 C67 N52 -178.65(19) . . . . ?
C66 C61 C62 C63 -3.7(3) . . . . ?
C66 C61 C62 C68 178.32(17) . . . . ?
C67 N52 C26 C72 -151.87(17) . . . . ?
C68 C62 C63 C64 178.77(18) . . . . ?
C69 O56 C68 O55 3.9(3) . . . . ?
C69 O56 C68 C62 -175.62(17) . . . . ?
C70 C64 C65 C66 175.81(19) . . . . ?
C71 N51 C57 C56 174.01(18) . . . . ?
Li51 O51 C51 C52 13.0(3) . . . . ?
Li51 O51 C51 C56 -165.77(19) . . . . ?
Li51 O52 C58 O53 -169.1(2) . . . . ?
Li51 O52 C58 C52 11.7(3) . . . . ?
Li51 O54 C61 C62 -24.0(3) . . . . ?
Li51 O54 C61 C66 156.40(19) . . . . ?
Li51 O55 C68 O56 176.5(2) . . . . ?
Li51 O55 C68 C62 -4.1(3) . . . . ?
Cl73 C74 C75 Cl74 169.67(17) . . . . ?
Cl73 C74A C75A Cl74 -168.0(9) . . . . ?

loop_
_exptl_oxdiff_crystal_face_indexfrac_h
_exptl_oxdiff_crystal_face_indexfrac_k
_exptl_oxdiff_crystal_face_indexfrac_l
_exptl_oxdiff_crystal_face_x
_exptl_oxdiff_crystal_face_y
_exptl_oxdiff_crystal_face_z
0.0001 -0.9978 -1.0042 0.1033 -0.0066 -0.0946
-0.0001 0.9978 1.0042 -0.1033 0.0066 0.0946
-0.0005 0.0015 -1.0017 0.0983 -0.0045 0.0210
0.0005 -0.0015 1.0017 -0.0983 0.0045 -0.0210
0.9998 -0.0002 -0.0006 0.0305 -0.1118 -0.0275
-0.9998 0.0002 0.0006 -0.0305 0.1118 0.0275
